data_4121736
loop_
_publ_author_name
'Cooper, Oliver'
'Camp, Cl\'ement'
'P\'ecaut, Jacques'
'Kefalidis, Christos E.'
'Maron, Laurent'
'Gambarelli, Serge'
'Mazzanti, Marinella'

_publ_section_title
;
 Multimetallic Cooperativity in Uranium-Mediated CO2 Activation.
;
_journal_issue 18
_journal_name_full 'Journal of the American Chemical Society'
_journal_page_first 6716
_journal_page_last 6723
_journal_paper_doi 10.1021/ja5017624
_journal_volume 136
_journal_year 2014
_chemical_formula_sum 'C69.75 H142 K2 O25 Si4 U'
_chemical_formula_weight 1809.42
_chemical_name_systematic
; 
 ? 
;
_space_group_IT_number 15
_symmetry_cell_setting monoclinic
_symmetry_space_group_name_Hall '-C 2yc'
_symmetry_space_group_name_H-M 'C 1 2/c 1'
_atom_sites_solution_hydrogens geom
_atom_sites_solution_primary direct
_atom_sites_solution_secondary difmap
_audit_creation_method SHELXL-97
_cell_angle_alpha 90.00
_cell_angle_beta 92.983(3)
_cell_angle_gamma 90.00
_cell_formula_units_Z 8
_cell_length_a 24.8819(9)
_cell_length_b 16.4764(5)
_cell_length_c 46.4053(12)
_cell_measurement_reflns_used 11436
_cell_measurement_temperature 150(2)
_cell_measurement_theta_max 32.4994
_cell_measurement_theta_min 3.3247
_cell_volume 18998.7(10)
_computing_cell_refinement
;
CrysAlisPro, Agilent Technologies,
Version 1.171.36.20 (release 27-06-2012 CrysAlis171 .NET)
(compiled Jul 11 2012,15:38:31)
;
_computing_data_collection
;
CrysAlisPro, Agilent Technologies,
Version 1.171.36.20 (release 27-06-2012 CrysAlis171 .NET)
(compiled Jul 11 2012,15:38:31)
;
_computing_data_reduction
;
CrysAlisPro, Agilent Technologies,
Version 1.171.36.20 (release 27-06-2012 CrysAlis171 .NET)
(compiled Jul 11 2012,15:38:31)
;
_computing_structure_refinement 'SHELXL-97 (Sheldrick, 1997)'
_computing_structure_solution 'SHELXS-97 (Sheldrick, 1990)'
_diffrn_ambient_temperature 150(2)
_diffrn_detector_area_resol_mean 15.9653
_diffrn_measured_fraction_theta_full 0.997
_diffrn_measured_fraction_theta_max 0.997
_diffrn_measurement_details
;
  1 omega   -5.00   96.00   1.0000   20.0000
omega____ theta____ kappa____ phi______ frames
    -       25.4051   77.0000 -180.0000 101

  2 omega  -26.00   76.00   1.0000   20.0000
omega____ theta____ kappa____ phi______ frames
    -       25.4051    0.0000   30.0000 102

  3 omega  -53.00    3.00   1.0000   20.0000
omega____ theta____ kappa____ phi______ frames
    -      -27.1239   37.0000  -60.0000 56

  4 omega  -47.00   50.00   1.0000   20.0000
omega____ theta____ kappa____ phi______ frames
    -       25.4051  -37.0000  -90.0000 97

  5 omega  -22.00   -1.00   1.0000   20.0000
omega____ theta____ kappa____ phi______ frames
    -       25.4051  -99.0000   60.0000 21

;
_diffrn_measurement_device_type 'Xcalibur, Sapphire3'
_diffrn_measurement_method '\w scans'
_diffrn_radiation_monochromator graphite
_diffrn_radiation_source 'fine-focus sealed tube'
_diffrn_radiation_type MoK\a
_diffrn_radiation_wavelength 0.71073
_diffrn_reflns_av_R_equivalents 0.0867
_diffrn_reflns_av_sigmaI/netI 0.1183
_diffrn_reflns_limit_h_max 30
_diffrn_reflns_limit_h_min -31
_diffrn_reflns_limit_k_max 20
_diffrn_reflns_limit_k_min -19
_diffrn_reflns_limit_l_max 58
_diffrn_reflns_limit_l_min -58
_diffrn_reflns_number 63350
_diffrn_reflns_theta_full 26.37
_diffrn_reflns_theta_max 26.37
_diffrn_reflns_theta_min 3.35
_exptl_absorpt_coefficient_mu 1.909
_exptl_absorpt_correction_T_max 0.7410
_exptl_absorpt_correction_T_min 0.4673
_exptl_absorpt_correction_type multi-scan
_exptl_absorpt_process_details
;
CrysAlisPro, Agilent Technologies,
Version 1.171.36.20 (release 27-06-2012 CrysAlis171 .NET)
(compiled Jul 11 2012,15:38:31)
Empirical absorption correction using spherical harmonics,
 implemented in SCALE3 ABSPACK scaling algorithm.
;
_exptl_crystal_colour 'light violet'
_exptl_crystal_density_diffrn 1.265
_exptl_crystal_density_method 'not measured'
_exptl_crystal_description Block
_exptl_crystal_F_000 7572
_exptl_crystal_size_max 0.47
_exptl_crystal_size_mid 0.31
_exptl_crystal_size_min 0.17
_refine_diff_density_max 1.497
_refine_diff_density_min -2.017
_refine_diff_density_rms 0.120
_refine_ls_extinction_method none
_refine_ls_goodness_of_fit_ref 1.323
_refine_ls_hydrogen_treatment constr
_refine_ls_matrix_type full
_refine_ls_number_parameters 1037
_refine_ls_number_reflns 19404
_refine_ls_number_restraints 202
_refine_ls_restrained_S_all 1.325
_refine_ls_R_factor_all 0.1468
_refine_ls_R_factor_gt 0.0983
_refine_ls_shift/su_max 0.052
_refine_ls_shift/su_mean 0.002
_refine_ls_structure_factor_coef Fsqd
_refine_ls_weighting_details 'calc w=1/[\s^2^(Fo^2^)+(0.0223P)^2^+39.5330P] where P=(Fo^2^+2Fc^2^)/3'
_refine_ls_weighting_scheme calc
_refine_ls_wR_factor_gt 0.1447
_refine_ls_wR_factor_ref 0.1608
_reflns_number_gt 13470
_reflns_number_total 19404
_reflns_threshold_expression >2sigma(I)
_cod_data_source_file ja5017624_si_004.cif
_cod_data_source_block ccco2
_cod_depositor_comments 'Adding full bibliography for 4121734--4121736.cif.'
_cod_original_cell_volume 18998.8(10)
_cod_original_sg_symbol_H-M 'C 2/c'
_cod_database_code 4121736

loop_
_symmetry_equiv_pos_as_xyz
'x, y, z'
'-x, y, -z+1/2'
'x+1/2, y+1/2, z'
'-x+1/2, y+1/2, -z+1/2'
'-x, -y, -z'
'x, -y, z-1/2'
'-x+1/2, -y+1/2, -z'
'x+1/2, -y+1/2, z-1/2'

loop_
_atom_site_label
_atom_site_type_symbol
_atom_site_fract_x
_atom_site_fract_y
_atom_site_fract_z
_atom_site_U_iso_or_equiv
_atom_site_adp_type
_atom_site_occupancy
_atom_site_symmetry_multiplicity
_atom_site_calc_flag
_atom_site_refinement_flags
_atom_site_disorder_assembly
_atom_site_disorder_group
U1 U 0.709275(11) 0.50146(3) 0.380394(5) 0.02203(9) Uani 1 1 d . . .
K1 K 0.60970(8) 0.34416(11) 0.37349(4) 0.0228(4) Uani 1 1 d . A 1
K2 K 0.71337(9) 0.86726(13) 0.37415(5) 0.0385(5) Uani 1 1 d . . .
Si1 Si 0.58984(9) 0.49660(19) 0.32503(4) 0.0250(5) Uani 1 1 d . . .
O1 O 0.6361(2) 0.4926(4) 0.34988(10) 0.0270(13) Uani 1 1 d . A .
O2 O 0.5569(3) 0.4110(4) 0.32923(12) 0.0263(15) Uani 1 1 d . A .
O3 O 0.6087(2) 0.4961(4) 0.29215(10) 0.0309(13) Uani 1 1 d . A .
O4 O 0.5495(3) 0.5744(4) 0.32626(12) 0.0275(15) Uani 1 1 d . A .
C1 C 0.5155(4) 0.3720(5) 0.31069(17) 0.028(2) Uani 1 1 d . . .
C2 C 0.5437(4) 0.3206(6) 0.28915(19) 0.043(3) Uani 1 1 d . A .
H2A H 0.5623 0.3558 0.2759 0.064 Uiso 1 1 calc R . .
H2B H 0.5171 0.2874 0.2782 0.064 Uiso 1 1 calc R . .
H2C H 0.5698 0.2851 0.2994 0.064 Uiso 1 1 calc R . .
C3 C 0.4836(4) 0.3185(6) 0.3300(2) 0.041(3) Uani 1 1 d . A .
H3A H 0.5070 0.2757 0.3383 0.062 Uiso 1 1 calc R . .
H3B H 0.4535 0.2938 0.3186 0.062 Uiso 1 1 calc R . .
H3C H 0.4695 0.3512 0.3455 0.062 Uiso 1 1 calc R . .
C4 C 0.4787(4) 0.4327(6) 0.2949(2) 0.041(3) Uani 1 1 d . A .
H4A H 0.4595 0.4644 0.3090 0.062 Uiso 1 1 calc R . .
H4B H 0.4527 0.4036 0.2821 0.062 Uiso 1 1 calc R . .
H4C H 0.5002 0.4692 0.2835 0.062 Uiso 1 1 calc R . .
C5 C 0.6269(4) 0.5596(5) 0.27384(17) 0.028(2) Uani 1 1 d . . .
C6 C 0.6614(4) 0.5195(6) 0.25222(19) 0.046(3) Uani 1 1 d . A .
H6A H 0.6917 0.4919 0.2624 0.069 Uiso 1 1 calc R . .
H6B H 0.6752 0.5608 0.2393 0.069 Uiso 1 1 calc R . .
H6C H 0.6399 0.4798 0.2409 0.069 Uiso 1 1 calc R . .
C7 C 0.6596(4) 0.6218(6) 0.29120(18) 0.037(2) Uani 1 1 d . A .
H7A H 0.6361 0.6515 0.3038 0.056 Uiso 1 1 calc R . .
H7B H 0.6761 0.6600 0.2781 0.056 Uiso 1 1 calc R . .
H7C H 0.6879 0.5942 0.3030 0.056 Uiso 1 1 calc R . .
C8 C 0.5779(4) 0.5986(6) 0.2588(2) 0.046(3) Uani 1 1 d . A .
H8A H 0.5574 0.5574 0.2477 0.069 Uiso 1 1 calc R . .
H8B H 0.5895 0.6412 0.2458 0.069 Uiso 1 1 calc R . .
H8C H 0.5552 0.6224 0.2732 0.069 Uiso 1 1 calc R . .
C9 C 0.5240(4) 0.6141(5) 0.34949(18) 0.028(2) Uani 1 1 d . . .
C10 C 0.5640(4) 0.6696(6) 0.3656(2) 0.050(3) Uani 1 1 d . A .
H10A H 0.5887 0.6370 0.3780 0.075 Uiso 1 1 calc R . .
H10B H 0.5446 0.7079 0.3774 0.075 Uiso 1 1 calc R . .
H10C H 0.5846 0.6998 0.3516 0.075 Uiso 1 1 calc R . .
C11 C 0.5028(5) 0.5528(6) 0.37010(19) 0.044(3) Uani 1 1 d . A .
H11A H 0.4790 0.5146 0.3595 0.067 Uiso 1 1 calc R . .
H11B H 0.4826 0.5808 0.3847 0.067 Uiso 1 1 calc R . .
H11C H 0.5330 0.5232 0.3796 0.067 Uiso 1 1 calc R . .
C12 C 0.4786(5) 0.6629(7) 0.3352(2) 0.064(4) Uani 1 1 d . A .
H12A H 0.4933 0.7028 0.3221 0.097 Uiso 1 1 calc R . .
H12B H 0.4589 0.6910 0.3500 0.097 Uiso 1 1 calc R . .
H12C H 0.4540 0.6264 0.3243 0.097 Uiso 1 1 calc R . .
Si2 Si 0.73889(10) 0.28110(15) 0.36138(5) 0.0213(5) Uani 1 1 d . . .
O21 O 0.7241(2) 0.3739(3) 0.36678(11) 0.0223(13) Uani 1 1 d . A .
O22 O 0.6807(3) 0.2322(3) 0.36199(12) 0.0291(14) Uani 1 1 d . A .
O23 O 0.7768(3) 0.2387(4) 0.38663(12) 0.0291(14) Uani 1 1 d . A .
O24 O 0.7679(3) 0.2649(3) 0.33138(12) 0.0303(15) Uani 1 1 d . A .
C21 C 0.6687(4) 0.1466(6) 0.3631(2) 0.038(2) Uani 1 1 d . . .
C22 C 0.6125(5) 0.1383(7) 0.3520(3) 0.077(5) Uani 1 1 d . A 2
H22A H 0.5893 0.1728 0.3633 0.115 Uiso 1 1 calc R A 2
H22B H 0.6012 0.0816 0.3536 0.115 Uiso 1 1 calc R A 2
H22C H 0.6095 0.1550 0.3317 0.115 Uiso 1 1 calc R A 2
C23 C 0.6746(5) 0.1183(6) 0.3941(2) 0.061(4) Uani 1 1 d . A .
H23A H 0.7113 0.1290 0.4018 0.091 Uiso 1 1 calc R . .
H23B H 0.6673 0.0599 0.3950 0.091 Uiso 1 1 calc R . .
H23C H 0.6489 0.1476 0.4056 0.091 Uiso 1 1 calc R . .
C24 C 0.7058(5) 0.0983(6) 0.3451(2) 0.056(3) Uani 1 1 d . A .
H24A H 0.7047 0.1201 0.3255 0.084 Uiso 1 1 calc R . .
H24B H 0.6943 0.0414 0.3446 0.084 Uiso 1 1 calc R . .
H24C H 0.7426 0.1019 0.3536 0.084 Uiso 1 1 calc R . .
C25 C 0.8339(4) 0.2372(6) 0.39244(19) 0.033(2) Uani 1 1 d . . .
C26 C 0.8407(5) 0.2285(8) 0.4248(2) 0.066(4) Uani 1 1 d . A .
H26A H 0.8340 0.2809 0.4339 0.099 Uiso 1 1 calc R . .
H26B H 0.8775 0.2106 0.4301 0.099 Uiso 1 1 calc R . .
H26C H 0.8151 0.1883 0.4314 0.099 Uiso 1 1 calc R . .
C27 C 0.8552(4) 0.1613(6) 0.3779(3) 0.060(3) Uani 1 1 d . A .
H27A H 0.8367 0.1133 0.3850 0.090 Uiso 1 1 calc R . .
H27B H 0.8939 0.1563 0.3825 0.090 Uiso 1 1 calc R . .
H27C H 0.8485 0.1657 0.3569 0.090 Uiso 1 1 calc R . .
C28 C 0.8614(4) 0.3113(6) 0.3818(2) 0.043(3) Uani 1 1 d . A .
H28A H 0.8550 0.3157 0.3608 0.064 Uiso 1 1 calc R . .
H28B H 0.9002 0.3072 0.3865 0.064 Uiso 1 1 calc R . .
H28C H 0.8472 0.3595 0.3911 0.064 Uiso 1 1 calc R . .
C29 C 0.7574(4) 0.2986(6) 0.30286(18) 0.037(2) Uani 1 1 d . . .
C30 C 0.6979(5) 0.3095(7) 0.2964(2) 0.056(3) Uani 1 1 d . A .
H30A H 0.6797 0.2571 0.2981 0.085 Uiso 1 1 calc R . .
H30B H 0.6917 0.3306 0.2768 0.085 Uiso 1 1 calc R . .
H30C H 0.6837 0.3479 0.3102 0.085 Uiso 1 1 calc R . .
C31 C 0.7855(5) 0.3792(6) 0.3007(2) 0.048(3) Uani 1 1 d . A .
H31A H 0.7707 0.4175 0.3143 0.072 Uiso 1 1 calc R . .
H31B H 0.7801 0.4003 0.2810 0.072 Uiso 1 1 calc R . .
H31C H 0.8241 0.3721 0.3053 0.072 Uiso 1 1 calc R . .
C32 C 0.7799(6) 0.2367(7) 0.2822(2) 0.068(4) Uani 1 1 d . A .
H32A H 0.8177 0.2257 0.2878 0.102 Uiso 1 1 calc R . .
H32B H 0.7772 0.2584 0.2625 0.102 Uiso 1 1 calc R . .
H32C H 0.7592 0.1862 0.2829 0.102 Uiso 1 1 calc R . .
Si3 Si 0.61373(10) 0.44291(15) 0.43868(5) 0.0228(5) Uani 1 1 d . . .
O41 O 0.6539(2) 0.4622(3) 0.41378(11) 0.0242(13) Uani 1 1 d . A .
O42 O 0.5740(2) 0.3706(4) 0.42540(11) 0.0269(14) Uani 1 1 d . A .
O43 O 0.5742(2) 0.5170(3) 0.44708(11) 0.0263(14) Uani 1 1 d . A .
O44 O 0.6445(3) 0.4141(4) 0.46869(11) 0.0271(14) Uani 1 1 d . A .
C41 C 0.5253(4) 0.3371(6) 0.43609(19) 0.034(2) Uani 1 1 d . . .
C42 C 0.4781(4) 0.3920(7) 0.4280(2) 0.052(3) Uani 1 1 d . A .
H42A H 0.4841 0.4456 0.4367 0.078 Uiso 1 1 calc R . .
H42B H 0.4450 0.3684 0.4350 0.078 Uiso 1 1 calc R . .
H42C H 0.4744 0.3975 0.4069 0.078 Uiso 1 1 calc R . .
C43 C 0.5179(5) 0.2550(6) 0.4215(2) 0.054(3) Uani 1 1 d . A .
H43A H 0.5152 0.2624 0.4005 0.081 Uiso 1 1 calc R . .
H43B H 0.4849 0.2295 0.4277 0.081 Uiso 1 1 calc R . .
H43C H 0.5488 0.2202 0.4268 0.081 Uiso 1 1 calc R . .
C44 C 0.5308(4) 0.3237(6) 0.46894(18) 0.040(3) Uani 1 1 d . A .
H44A H 0.5610 0.2869 0.4736 0.060 Uiso 1 1 calc R . .
H44B H 0.4975 0.2997 0.4755 0.060 Uiso 1 1 calc R . .
H44C H 0.5374 0.3758 0.4787 0.060 Uiso 1 1 calc R . .
C45 C 0.5842(4) 0.5889(6) 0.4635(2) 0.036(2) Uani 1 1 d . . .
C46 C 0.5373(5) 0.6453(6) 0.4559(2) 0.056(3) Uani 1 1 d . A .
H46A H 0.5357 0.6562 0.4352 0.085 Uiso 1 1 calc R . .
H46B H 0.5423 0.6964 0.4665 0.085 Uiso 1 1 calc R . .
H46C H 0.5037 0.6196 0.4612 0.085 Uiso 1 1 calc R . .
C47 C 0.6358(5) 0.6269(7) 0.4554(2) 0.061(4) Uani 1 1 d . A .
H47A H 0.6651 0.5874 0.4582 0.091 Uiso 1 1 calc R . .
H47B H 0.6435 0.6744 0.4676 0.091 Uiso 1 1 calc R . .
H47C H 0.6326 0.6436 0.4351 0.091 Uiso 1 1 calc R . .
C48 C 0.5855(5) 0.5666(6) 0.49556(19) 0.045(3) Uani 1 1 d . A .
H48A H 0.5531 0.5357 0.4996 0.068 Uiso 1 1 calc R . .
H48B H 0.5869 0.6162 0.5072 0.068 Uiso 1 1 calc R . .
H48C H 0.6175 0.5335 0.5004 0.068 Uiso 1 1 calc R . .
C49 C 0.6883(4) 0.3583(6) 0.47366(17) 0.033(2) Uani 1 1 d . . .
C50 C 0.7403(4) 0.4047(6) 0.4730(2) 0.048(3) Uani 1 1 d . A .
H50A H 0.7453 0.4238 0.4533 0.072 Uiso 1 1 calc R . .
H50B H 0.7703 0.3691 0.4791 0.072 Uiso 1 1 calc R . .
H50C H 0.7393 0.4513 0.4860 0.072 Uiso 1 1 calc R . .
C51 C 0.6808(5) 0.3252(7) 0.5036(2) 0.056(3) Uani 1 1 d . A .
H51A H 0.6852 0.3691 0.5178 0.084 Uiso 1 1 calc R . .
H51B H 0.7076 0.2829 0.5080 0.084 Uiso 1 1 calc R . .
H51C H 0.6446 0.3021 0.5044 0.084 Uiso 1 1 calc R . .
C52 C 0.6866(4) 0.2900(6) 0.4516(2) 0.045(3) Uani 1 1 d . A .
H52A H 0.6511 0.2639 0.4511 0.068 Uiso 1 1 calc R . .
H52B H 0.7144 0.2499 0.4570 0.068 Uiso 1 1 calc R . .
H52C H 0.6931 0.3121 0.4325 0.068 Uiso 1 1 calc R . .
Si4 Si 0.84177(11) 0.53921(16) 0.42133(5) 0.0293(6) Uani 1 1 d . . .
O61 O 0.7840(2) 0.5146(3) 0.40770(10) 0.0241(13) Uani 1 1 d . A .
O62 O 0.8630(3) 0.4696(4) 0.44333(14) 0.047(2) Uani 1 1 d . A .
O63 O 0.8477(4) 0.6320(5) 0.43286(17) 0.033(3) Uani 0.716(11) 1 d P A 1
O64 O 0.8906(4) 0.5347(6) 0.39711(18) 0.035(3) Uani 0.716(11) 1 d P A 1
O63B O 0.8293(8) 0.5976(12) 0.4518(4) 0.020(5) Uani 0.284(11) 1 d PU A 2
O64B O 0.8764(9) 0.5910(14) 0.4041(4) 0.024(6) Uani 0.284(11) 1 d PU A 2
C61 C 0.9115(4) 0.4580(6) 0.4609(2) 0.040(3) Uani 1 1 d . . .
C62 C 0.9459(6) 0.4012(10) 0.4462(3) 0.102(5) Uani 1 1 d U A .
H62A H 0.9278 0.3485 0.4443 0.152 Uiso 1 1 calc R . .
H62B H 0.9801 0.3948 0.4574 0.152 Uiso 1 1 calc R . .
H62C H 0.9528 0.4223 0.4270 0.152 Uiso 1 1 calc R . .
C63 C 0.8937(5) 0.4245(9) 0.4890(2) 0.086(5) Uani 1 1 d . A .
H63A H 0.8742 0.4665 0.4991 0.130 Uiso 1 1 calc R . .
H63B H 0.9252 0.4074 0.5010 0.130 Uiso 1 1 calc R . .
H63C H 0.8700 0.3778 0.4852 0.130 Uiso 1 1 calc R . .
C64 C 0.9420(6) 0.5373(8) 0.4668(3) 0.097(5) Uani 1 1 d U A .
H64A H 0.9576 0.5561 0.4491 0.146 Uiso 1 1 calc R . .
H64B H 0.9708 0.5282 0.4817 0.146 Uiso 1 1 calc R . .
H64C H 0.9171 0.5785 0.4735 0.146 Uiso 1 1 calc R . .
C65 C 0.8159(4) 0.6807(6) 0.4517(2) 0.036(2) Uani 1 1 d . . .
C66 C 0.7856(7) 0.6289(10) 0.4713(3) 0.058(5) Uani 0.716(11) 1 d P A 1
H66A H 0.7629 0.5909 0.4598 0.086 Uiso 0.716(11) 1 calc PR A 1
H66B H 0.7628 0.6631 0.4829 0.086 Uiso 0.716(11) 1 calc PR A 1
H66C H 0.8109 0.5984 0.4840 0.086 Uiso 0.716(11) 1 calc PR A 1
C67 C 0.8537(7) 0.7388(10) 0.4669(3) 0.050(5) Uani 0.716(11) 1 d P A 1
H67A H 0.8806 0.7085 0.4788 0.075 Uiso 0.716(11) 1 calc PR A 1
H67B H 0.8335 0.7745 0.4793 0.075 Uiso 0.716(11) 1 calc PR A 1
H67C H 0.8718 0.7715 0.4527 0.075 Uiso 0.716(11) 1 calc PR A 1
C66B C 0.7886(18) 0.700(3) 0.4808(8) 0.056(12) Uani 0.284(11) 1 d PU A 2
H66D H 0.7671 0.6533 0.4863 0.084 Uiso 0.284(11) 1 calc PR A 2
H66E H 0.7652 0.7476 0.4781 0.084 Uiso 0.284(11) 1 calc PR A 2
H66F H 0.8165 0.7112 0.4959 0.084 Uiso 0.284(11) 1 calc PR A 2
C67B C 0.8736(17) 0.727(2) 0.4544(8) 0.038(10) Uani 0.284(11) 1 d PU A 2
H67D H 0.8695 0.7791 0.4645 0.057 Uiso 0.284(11) 1 calc PR A 2
H67E H 0.8861 0.7380 0.4350 0.057 Uiso 0.284(11) 1 calc PR A 2
H67F H 0.9000 0.6935 0.4652 0.057 Uiso 0.284(11) 1 calc PR A 2
C68 C 0.7782(5) 0.7212(7) 0.4302(2) 0.059(3) Uani 1 1 d . A .
H68A H 0.7569 0.6800 0.4195 0.088 Uiso 1 1 calc R . .
H68B H 0.7988 0.7529 0.4167 0.088 Uiso 1 1 calc R . .
H68C H 0.7541 0.7574 0.4402 0.088 Uiso 1 1 calc R . .
C69 C 0.9001(4) 0.5765(6) 0.3719(2) 0.037(2) Uani 1 1 d . . .
C70 C 0.9601(5) 0.5714(8) 0.3724(3) 0.078(4) Uani 1 1 d . A .
H70A H 0.9754 0.5968 0.3900 0.117 Uiso 1 1 calc R . .
H70B H 0.9731 0.5998 0.3555 0.117 Uiso 1 1 calc R . .
H70C H 0.9711 0.5143 0.3718 0.117 Uiso 1 1 calc R . .
C71 C 0.8839(5) 0.6617(6) 0.3679(2) 0.060(3) Uani 1 1 d . A .
H71A H 0.8450 0.6666 0.3698 0.091 Uiso 1 1 calc R . .
H71B H 0.8929 0.6799 0.3487 0.091 Uiso 1 1 calc R . .
H71C H 0.9029 0.6953 0.3826 0.091 Uiso 1 1 calc R . .
C72 C 0.8755(8) 0.5321(12) 0.3433(4) 0.030(4) Uani 0.50 1 d PU A 1
H72A H 0.8909 0.4775 0.3421 0.044 Uiso 0.50 1 calc PR A 1
H72B H 0.8843 0.5635 0.3263 0.044 Uiso 0.50 1 calc PR A 1
H72C H 0.8363 0.5281 0.3442 0.044 Uiso 0.50 1 calc PR A 1
C72B C 0.8737(8) 0.5184(12) 0.3547(4) 0.034(5) Uani 0.50 1 d PU A 2
H72D H 0.8746 0.4661 0.3648 0.051 Uiso 0.50 1 calc PR A 2
H72E H 0.8915 0.5132 0.3365 0.051 Uiso 0.50 1 calc PR A 2
H72F H 0.8362 0.5349 0.3507 0.051 Uiso 0.50 1 calc PR A 2
O81 O 0.6030(3) 0.8729(5) 0.36076(17) 0.050(2) Uani 1 1 d . A .
O82 O 0.6718(4) 0.8969(4) 0.31560(15) 0.064(3) Uani 1 1 d . A .
O83 O 0.7829(4) 0.9042(5) 0.3304(2) 0.076(3) Uani 1 1 d . A .
O84 O 0.8129(3) 0.9559(4) 0.3862(2) 0.061(2) Uani 1 1 d . A .
O85 O 0.7449(4) 0.9295(5) 0.43116(17) 0.060(2) Uani 1 1 d . A .
O86 O 0.6359(3) 0.9129(4) 0.41709(15) 0.050(2) Uani 1 1 d . A .
C81 C 0.5833(6) 0.8856(8) 0.3330(3) 0.073(4) Uani 1 1 d . . .
H81A H 0.5780 0.9443 0.3294 0.088 Uiso 1 1 calc R A .
H81B H 0.5483 0.8578 0.3297 0.088 Uiso 1 1 calc R . .
C82 C 0.6233(7) 0.8523(7) 0.3132(2) 0.082(5) Uani 1 1 d . A .
H82A H 0.6307 0.7947 0.3180 0.099 Uiso 1 1 calc R . .
H82B H 0.6082 0.8548 0.2930 0.099 Uiso 1 1 calc R . .
C83 C 0.7116(7) 0.8645(8) 0.2979(2) 0.092(6) Uani 1 1 d . A .
H83A H 0.6987 0.8663 0.2774 0.110 Uiso 1 1 calc R . .
H83B H 0.7193 0.8073 0.3032 0.110 Uiso 1 1 calc R . .
C84 C 0.7622(8) 0.9153(8) 0.3024(3) 0.107(7) Uani 1 1 d . . .
H84A H 0.7891 0.8987 0.2886 0.128 Uiso 1 1 calc R A .
H84B H 0.7537 0.9734 0.2991 0.128 Uiso 1 1 calc R . .
C85 C 0.8301(6) 0.9500(8) 0.3374(3) 0.090(5) Uani 1 1 d U . .
H85A H 0.8217 1.0084 0.3352 0.108 Uiso 1 1 calc R A .
H85B H 0.8578 0.9362 0.3237 0.108 Uiso 1 1 calc R . .
C86 C 0.8516(7) 0.9355(10) 0.3663(4) 0.101(5) Uani 1 1 d U A .
H86A H 0.8616 0.8776 0.3686 0.121 Uiso 1 1 calc R . .
H86B H 0.8844 0.9687 0.3701 0.121 Uiso 1 1 calc R . .
C87 C 0.8335(6) 0.9480(9) 0.4151(4) 0.102(7) Uani 1 1 d . . .
H87A H 0.8668 0.9803 0.4182 0.122 Uiso 1 1 calc R A .
H87B H 0.8419 0.8905 0.4195 0.122 Uiso 1 1 calc R . .
C88 C 0.7925(6) 0.9774(7) 0.4336(3) 0.081(5) Uani 1 1 d . A .
H88A H 0.8069 0.9769 0.4538 0.097 Uiso 1 1 calc R . .
H88B H 0.7835 1.0342 0.4283 0.097 Uiso 1 1 calc R . .
C89 C 0.7049(6) 0.9506(8) 0.4501(2) 0.073(4) Uani 1 1 d . . .
H89A H 0.6942 1.0079 0.4469 0.087 Uiso 1 1 calc R A .
H89B H 0.7194 0.9450 0.4703 0.087 Uiso 1 1 calc R . .
C90 C 0.6581(6) 0.8979(8) 0.4453(2) 0.068(4) Uani 1 1 d . A .
H90A H 0.6689 0.8403 0.4473 0.082 Uiso 1 1 calc R . .
H90B H 0.6311 0.9098 0.4597 0.082 Uiso 1 1 calc R . .
C91 C 0.5883(5) 0.8666(8) 0.4100(3) 0.063(4) Uani 1 1 d . . .
H91A H 0.5615 0.8758 0.4247 0.076 Uiso 1 1 calc R A .
H91B H 0.5971 0.8080 0.4098 0.076 Uiso 1 1 calc R . .
C92 C 0.5659(5) 0.8916(7) 0.3815(3) 0.065(4) Uani 1 1 d . A .
H92A H 0.5315 0.8628 0.3769 0.078 Uiso 1 1 calc R . .
H92B H 0.5586 0.9507 0.3814 0.078 Uiso 1 1 calc R . .
O101 O 0.6929(2) 0.6401(3) 0.38282(12) 0.0279(14) Uani 1 1 d . A .
O102 O 0.7424(2) 0.5929(3) 0.34838(11) 0.0255(14) Uani 1 1 d . A .
O103 O 0.7257(3) 0.7274(4) 0.35042(14) 0.046(2) Uani 1 1 d . A .
C101 C 0.7214(4) 0.6577(5) 0.36006(18) 0.029(2) Uani 1 1 d U A .
C111 C 0.8463(7) 0.6022(10) 0.2562(3) 0.086(3) Uani 1 1 d U . .
C112 C 0.8843(6) 0.6604(8) 0.2522(3) 0.084(3) Uani 1 1 d DU . .
H112 H 0.9101 0.6541 0.2380 0.101 Uiso 1 1 calc R . .
C113 C 0.8839(6) 0.7266(9) 0.2691(3) 0.083(3) Uani 1 1 d U . .
H113 H 0.9091 0.7687 0.2660 0.099 Uiso 1 1 calc R . .
C114 C 0.8488(6) 0.7359(9) 0.2905(3) 0.077(3) Uani 1 1 d U . .
H114 H 0.8494 0.7838 0.3020 0.092 Uiso 1 1 calc R . .
C115 C 0.8136(6) 0.6769(9) 0.2952(3) 0.072(3) Uani 1 1 d U . .
H115 H 0.7896 0.6820 0.3104 0.086 Uiso 1 1 calc R . .
C116 C 0.8118(6) 0.6073(8) 0.2777(2) 0.076(3) Uani 1 1 d DU . .
H116 H 0.7869 0.5649 0.2808 0.091 Uiso 1 1 calc R . .
C117 C 0.8443(6) 0.5381(8) 0.2375(3) 0.147(7) Uani 1 1 d DU . .
H11D H 0.8477 0.4872 0.2484 0.221 Uiso 1 1 calc R . .
H11E H 0.8739 0.5423 0.2244 0.221 Uiso 1 1 calc R . .
H11F H 0.8098 0.5386 0.2262 0.221 Uiso 1 1 calc R . .
C121 C 0.4600(6) 0.8889(8) 0.2800(3) 0.062(7) Uani 0.25 1 d PRDU B -1
C122 C 0.4750(6) 0.9621(8) 0.2681(3) 0.062(7) Uani 0.25 1 d PRDU B -1
H122 H 0.4642 1.0119 0.2764 0.075 Uiso 0.25 1 calc PR C -1
C123 C 0.5058(6) 0.9625(8) 0.2443(3) 0.058(7) Uani 0.25 1 d PRDU B -1
H123 H 0.5162 1.0125 0.2360 0.069 Uiso 0.25 1 calc PR D -1
C124 C 0.5217(6) 0.8895(8) 0.2324(3) 0.055(7) Uani 0.25 1 d PRDU B -1
H124 H 0.5429 0.8898 0.2159 0.067 Uiso 0.25 1 calc PR E -1
C125 C 0.5068(6) 0.8161(8) 0.2443(3) 0.048(6) Uani 0.25 1 d PRDU B -1
H125 H 0.5178 0.7663 0.2361 0.057 Uiso 0.25 1 calc PR F -1
C126 C 0.4759(6) 0.8158(8) 0.2681(3) 0.052(6) Uani 0.25 1 d PRDU B -1
H126 H 0.4655 0.7658 0.2763 0.063 Uiso 0.25 1 calc PR G -1
C127 C 0.4301(6) 0.8884(11) 0.3031(4) 0.105(12) Uani 0.25 1 d PDU B -1
H12D H 0.4239 0.9443 0.3093 0.158 Uiso 0.25 1 calc PR B -1
H12E H 0.4491 0.8584 0.3188 0.158 Uiso 0.25 1 calc PR B -1
H12F H 0.3956 0.8621 0.2981 0.158 Uiso 0.25 1 calc PR B -1

loop_
_atom_site_aniso_label
_atom_site_aniso_U_11
_atom_site_aniso_U_22
_atom_site_aniso_U_33
_atom_site_aniso_U_23
_atom_site_aniso_U_13
_atom_site_aniso_U_12
U1 0.02128(16) 0.02147(16) 0.02319(14) -0.00133(17) -0.00030(10) -0.0004(2)
K1 0.0202(10) 0.0251(10) 0.0233(9) -0.0008(7) 0.0021(7) -0.0005(9)
K2 0.0342(13) 0.0360(13) 0.0461(12) -0.0021(9) 0.0115(10) -0.0014(11)
Si1 0.0228(12) 0.0259(12) 0.0261(10) -0.0021(12) -0.0003(8) 0.0013(16)
O1 0.027(3) 0.026(3) 0.028(3) 0.009(3) 0.000(2) 0.000(4)
O2 0.021(4) 0.029(4) 0.027(3) 0.005(3) -0.012(3) -0.004(3)
O3 0.033(3) 0.028(3) 0.031(3) 0.002(3) 0.003(2) -0.012(4)
O4 0.021(4) 0.031(4) 0.030(3) 0.005(3) 0.003(3) -0.001(3)
C1 0.021(5) 0.034(5) 0.028(5) -0.003(4) -0.006(4) -0.002(4)
C2 0.043(7) 0.048(7) 0.037(5) -0.010(5) -0.004(5) -0.016(6)
C3 0.029(6) 0.043(7) 0.050(6) -0.007(5) -0.017(5) -0.009(5)
C4 0.023(6) 0.051(7) 0.048(6) 0.010(5) -0.011(4) -0.004(5)
C5 0.034(6) 0.030(5) 0.021(4) 0.001(4) 0.003(4) -0.006(5)
C6 0.052(7) 0.052(8) 0.034(5) 0.001(4) 0.012(4) -0.008(6)
C7 0.042(7) 0.036(6) 0.034(5) 0.001(4) 0.000(4) -0.022(5)
C8 0.040(7) 0.053(7) 0.043(6) 0.018(5) -0.010(5) 0.003(6)
C9 0.020(5) 0.030(5) 0.033(5) 0.005(4) 0.003(4) 0.005(4)
C10 0.040(7) 0.041(7) 0.072(8) -0.013(5) 0.030(6) -0.007(6)
C11 0.059(8) 0.044(7) 0.033(5) -0.004(4) 0.024(5) -0.006(6)
C12 0.072(10) 0.070(9) 0.054(7) 0.020(6) 0.030(7) 0.050(8)
Si2 0.0187(13) 0.0212(13) 0.0236(12) -0.0035(9) -0.0016(10) 0.0010(11)
O21 0.019(3) 0.017(3) 0.031(3) -0.011(2) 0.007(3) 0.002(3)
O22 0.025(4) 0.018(3) 0.045(4) -0.003(3) 0.000(3) 0.003(3)
O23 0.024(4) 0.031(4) 0.032(3) 0.005(3) 0.003(3) 0.008(3)
O24 0.029(4) 0.028(4) 0.035(3) -0.002(3) 0.004(3) 0.008(3)
C21 0.029(6) 0.026(6) 0.061(7) 0.000(5) 0.003(5) 0.003(5)
C22 0.055(10) 0.019(6) 0.156(14) 0.010(7) -0.008(9) -0.008(6)
C23 0.078(10) 0.037(7) 0.069(8) 0.005(6) 0.016(7) -0.009(7)
C24 0.074(10) 0.025(6) 0.071(8) -0.013(5) 0.015(7) 0.001(6)
C25 0.014(5) 0.046(6) 0.040(5) 0.007(4) -0.001(4) 0.000(5)
C26 0.041(8) 0.101(11) 0.054(7) 0.020(7) -0.013(6) -0.009(8)
C27 0.028(7) 0.043(7) 0.110(10) 0.007(6) 0.021(6) 0.016(6)
C28 0.037(7) 0.039(6) 0.052(6) 0.004(5) 0.000(5) -0.005(5)
C29 0.053(7) 0.037(6) 0.021(4) -0.006(4) 0.003(4) -0.009(5)
C30 0.061(9) 0.059(8) 0.048(6) 0.010(5) -0.021(6) -0.001(7)
C31 0.059(8) 0.044(7) 0.042(6) 0.003(5) 0.002(5) -0.004(6)
C32 0.105(12) 0.064(8) 0.037(6) -0.006(5) 0.019(7) 0.012(8)
Si3 0.0186(13) 0.0316(15) 0.0184(11) 0.0006(9) 0.0026(9) -0.0015(11)
O41 0.025(4) 0.026(3) 0.021(3) -0.003(2) 0.005(2) -0.001(3)
O42 0.018(3) 0.037(4) 0.026(3) 0.001(3) 0.004(2) -0.007(3)
O43 0.029(3) 0.019(4) 0.031(3) -0.004(2) 0.002(2) 0.004(3)
O44 0.029(4) 0.033(4) 0.019(3) -0.001(2) -0.002(3) 0.004(3)
C41 0.028(6) 0.044(6) 0.032(5) -0.003(4) 0.008(4) -0.014(5)
C42 0.024(6) 0.067(8) 0.067(7) 0.017(6) 0.001(5) -0.011(6)
C43 0.052(8) 0.056(8) 0.055(7) -0.001(5) 0.008(6) -0.028(6)
C44 0.036(6) 0.053(7) 0.032(5) 0.011(4) 0.013(4) -0.010(6)
C45 0.036(6) 0.030(6) 0.043(6) -0.010(4) 0.011(5) -0.001(5)
C46 0.070(10) 0.044(7) 0.056(7) -0.013(5) 0.010(6) 0.017(7)
C47 0.067(10) 0.048(8) 0.070(8) -0.015(6) 0.028(7) -0.014(7)
C48 0.053(8) 0.049(7) 0.035(6) -0.011(5) 0.008(5) 0.009(6)
C49 0.030(6) 0.047(6) 0.021(4) 0.006(4) 0.001(4) 0.012(5)
C50 0.041(7) 0.050(7) 0.051(6) 0.009(5) -0.008(5) 0.004(6)
C51 0.059(8) 0.061(8) 0.048(6) 0.027(5) 0.001(6) 0.008(7)
C52 0.037(7) 0.043(7) 0.053(6) 0.000(5) -0.011(5) 0.014(6)
Si4 0.0223(14) 0.0290(14) 0.0352(14) -0.0014(11) -0.0120(11) -0.0008(12)
O61 0.026(3) 0.014(3) 0.032(3) 0.002(2) -0.005(2) -0.006(3)
O62 0.036(4) 0.047(5) 0.057(4) 0.026(3) -0.026(3) -0.010(3)
O63 0.036(6) 0.039(6) 0.023(5) -0.006(4) -0.007(4) -0.015(5)
O64 0.030(6) 0.037(6) 0.036(5) 0.004(4) -0.005(4) 0.002(5)
O63B 0.017(9) 0.022(9) 0.018(8) -0.003(6) -0.004(6) 0.007(7)
O64B 0.023(7) 0.025(7) 0.025(7) 0.001(4) 0.003(4) -0.002(5)
C61 0.018(5) 0.050(7) 0.051(6) 0.011(5) -0.017(4) 0.003(5)
C62 0.046(9) 0.143(13) 0.113(11) -0.052(9) -0.020(8) 0.030(9)
C63 0.060(10) 0.152(14) 0.045(7) 0.029(8) -0.022(6) -0.026(10)
C64 0.077(10) 0.078(9) 0.129(11) 0.035(8) -0.071(9) -0.028(8)
C65 0.029(6) 0.040(6) 0.038(5) -0.005(4) -0.009(4) -0.003(5)
C66 0.057(12) 0.061(12) 0.056(10) 0.004(8) 0.018(9) -0.007(10)
C67 0.052(12) 0.055(11) 0.042(9) -0.019(8) -0.010(8) -0.010(9)
C66B 0.054(15) 0.060(14) 0.055(14) -0.001(9) 0.003(9) 0.001(10)
C67B 0.041(13) 0.033(13) 0.041(12) 0.003(9) 0.002(9) 0.001(9)
C68 0.062(9) 0.052(8) 0.060(7) -0.009(6) -0.020(6) -0.002(7)
C69 0.016(5) 0.039(6) 0.057(6) 0.016(5) 0.001(4) -0.007(5)
C70 0.020(7) 0.079(10) 0.133(12) -0.028(9) -0.012(7) 0.009(7)
C71 0.070(10) 0.045(7) 0.065(8) -0.010(6) -0.011(7) -0.001(7)
C72 0.030(5) 0.030(5) 0.029(5) 0.002(2) 0.002(2) 0.000(2)
C72B 0.034(5) 0.034(5) 0.035(5) -0.001(2) 0.001(2) 0.000(2)
O81 0.034(5) 0.048(5) 0.068(5) 0.005(4) -0.008(4) 0.008(4)
O82 0.117(9) 0.040(5) 0.037(4) 0.001(3) 0.009(5) -0.015(5)
O83 0.088(8) 0.043(5) 0.103(7) -0.012(5) 0.067(6) -0.017(5)
O84 0.029(5) 0.039(5) 0.117(7) 0.010(4) 0.011(5) 0.006(4)
O85 0.074(7) 0.045(5) 0.060(5) 0.013(4) -0.015(5) -0.012(5)
O86 0.056(6) 0.041(4) 0.055(5) -0.007(3) 0.022(4) -0.015(4)
C81 0.073(11) 0.046(8) 0.097(11) 0.006(7) -0.039(9) -0.013(8)
C82 0.159(17) 0.039(8) 0.046(7) 0.003(6) -0.032(9) -0.036(10)
C83 0.187(19) 0.053(9) 0.038(7) 0.000(6) 0.042(9) -0.016(11)
C84 0.18(2) 0.050(9) 0.101(12) 0.010(8) 0.104(13) -0.001(11)
C85 0.085(13) 0.053(9) 0.139(11) -0.022(9) 0.074(9) -0.020(9)
C86 0.080(9) 0.078(8) 0.148(9) -0.007(7) 0.026(8) -0.008(7)
C87 0.037(9) 0.061(10) 0.200(19) 0.034(11) -0.063(11) -0.007(8)
C88 0.084(11) 0.050(10) 0.101(10) 0.031(7) -0.063(9) -0.030(8)
C89 0.121(14) 0.067(9) 0.030(6) 0.003(5) -0.004(7) -0.036(9)
C90 0.101(12) 0.066(9) 0.041(7) 0.003(6) 0.031(7) -0.022(8)
C91 0.057(9) 0.064(9) 0.072(8) -0.009(7) 0.037(7) -0.007(7)
C92 0.036(8) 0.048(8) 0.111(11) -0.011(7) 0.014(7) 0.003(6)
O101 0.027(4) 0.017(3) 0.040(4) -0.003(2) 0.002(3) 0.005(3)
O102 0.023(4) 0.028(4) 0.026(3) 0.005(2) 0.001(2) -0.003(3)
O103 0.052(5) 0.035(4) 0.047(4) 0.018(3) -0.033(4) -0.003(4)
C101 0.040(5) 0.012(4) 0.034(4) 0.012(4) -0.015(4) -0.005(4)
C111 0.086(7) 0.090(8) 0.079(7) -0.002(6) -0.033(6) 0.005(7)
C112 0.072(7) 0.102(8) 0.076(7) 0.024(6) -0.012(6) -0.004(7)
C113 0.070(7) 0.097(8) 0.080(7) 0.030(6) -0.004(6) -0.014(7)
C114 0.062(7) 0.094(8) 0.075(7) 0.018(6) 0.000(6) -0.007(6)
C115 0.053(6) 0.094(8) 0.069(6) 0.025(6) -0.002(5) -0.005(6)
C116 0.063(7) 0.082(7) 0.081(7) 0.022(6) -0.015(6) -0.012(6)
C117 0.173(15) 0.113(13) 0.146(13) -0.018(10) -0.074(12) 0.031(12)
C121 0.057(9) 0.068(8) 0.060(9) 0.008(6) -0.006(6) 0.001(6)
C122 0.059(9) 0.062(8) 0.065(9) 0.002(6) -0.004(7) 0.001(7)
C123 0.057(9) 0.058(8) 0.058(9) -0.001(6) -0.001(7) 0.000(7)
C124 0.052(9) 0.060(8) 0.054(9) -0.002(6) -0.011(7) -0.002(7)
C125 0.046(8) 0.052(8) 0.045(9) -0.001(6) -0.013(7) 0.000(7)
C126 0.050(9) 0.054(8) 0.051(9) 0.003(6) -0.015(6) -0.003(7)
C127 0.090(17) 0.103(16) 0.119(17) 0.005(14) -0.019(14) 0.008(14)

loop_
_atom_type_symbol
_atom_type_description
_atom_type_scat_dispersion_real
_atom_type_scat_dispersion_imag
_atom_type_scat_source
C C 0.0033 0.0016 'International Tables Vol C Tables 4.2.6.8 and 6.1.1.4'
H H 0.0000 0.0000 'International Tables Vol C Tables 4.2.6.8 and 6.1.1.4'
O O 0.0106 0.0060 'International Tables Vol C Tables 4.2.6.8 and 6.1.1.4'
Si Si 0.0817 0.0704 'International Tables Vol C Tables 4.2.6.8 and 6.1.1.4'
K K 0.2009 0.2494 'International Tables Vol C Tables 4.2.6.8 and 6.1.1.4'
U U -9.6767 9.6646 'International Tables Vol C Tables 4.2.6.8 and 6.1.1.4'

loop_
_exptl_crystal_face_index_h
_exptl_crystal_face_index_k
_exptl_crystal_face_index_l
_exptl_crystal_face_perp_dist
_exptl_oxdiff_crystal_face_indexfrac_h
_exptl_oxdiff_crystal_face_indexfrac_k
_exptl_oxdiff_crystal_face_indexfrac_l
_exptl_oxdiff_crystal_face_x
_exptl_oxdiff_crystal_face_y
_exptl_oxdiff_crystal_face_z
0 0 1 0.1507 0.0003 -0.0004 0.9987 0.0052 -0.0120 0.0079
0 1 1 0.2324 0.0005 0.9987 0.9988 0.0153 -0.0318 -0.0290
1 1 -1 0.1509 0.9987 0.9989 -1.0008 -0.0205 -0.0205 -0.0448
1 -1 1 0.1186 0.9990 -0.9999 0.9968 -0.0304 -0.0051 0.0446
-1 0 0 0.0836 -0.9988 0.0005 0.0019 0.0255 0.0128 0.0001
1 0 0 0.0836 0.9988 -0.0005 -0.0019 -0.0255 -0.0128 -0.0001
0 0 -1 0.1597 -0.0003 0.0004 -0.9987 -0.0052 0.0120 -0.0079
0 -1 -1 0.2324 -0.0005 -0.9987 -0.9988 -0.0153 0.0318 0.0290

loop_
_geom_angle_atom_site_label_1
_geom_angle_atom_site_label_2
_geom_angle_atom_site_label_3
_geom_angle
O61 U1 O41 99.3(2)
O61 U1 O21 96.2(2)
O41 U1 O21 92.3(2)
O61 U1 O1 175.79(18)
O41 U1 O1 84.81(19)
O21 U1 O1 84.3(2)
O61 U1 O102 89.3(2)
O41 U1 O102 153.8(2)
O21 U1 O102 111.4(2)
O1 U1 O102 86.6(2)
O61 U1 O101 91.2(2)
O41 U1 O101 97.8(2)
O21 U1 O101 166.3(2)
O1 U1 O101 87.5(2)
O102 U1 O101 57.1(2)
O61 U1 C101 90.1(2)
O41 U1 C101 126.3(3)
O21 U1 C101 139.3(2)
O1 U1 C101 86.8(2)
O102 U1 C101 28.3(2)
O101 U1 C101 28.8(2)
O61 U1 K1 132.80(14)
O41 U1 K1 53.25(14)
O21 U1 K1 54.38(15)
O1 U1 K1 50.59(16)
O102 U1 K1 133.23(14)
O101 U1 K1 126.32(16)
C101 U1 K1 136.8(2)
O2 K1 O22 116.79(19)
O2 K1 O42 117.7(2)
O22 K1 O42 124.15(19)
O2 K1 O1 55.92(17)
O22 K1 O1 111.30(18)
O42 K1 O1 108.19(18)
O2 K1 O41 112.61(18)
O22 K1 O41 111.59(19)
O42 K1 O41 55.42(17)
O1 K1 O41 64.54(15)
O2 K1 O21 107.31(19)
O22 K1 O21 55.05(17)
O42 K1 O21 116.41(17)
O1 K1 O21 63.73(16)
O41 K1 O21 67.28(15)
O2 K1 Si1 28.31(14)
O22 K1 Si1 117.50(14)
O42 K1 Si1 115.94(15)
O1 K1 Si1 27.61(11)
O41 K1 Si1 88.17(12)
O21 K1 Si1 85.07(13)
O2 K1 Si3 118.79(15)
O22 K1 Si3 121.50(15)
O42 K1 Si3 27.81(13)
O1 K1 Si3 86.19(12)
O41 K1 Si3 27.61(11)
O21 K1 Si3 91.74(12)
Si1 K1 Si3 103.30(8)
O2 K1 Si2 115.59(16)
O22 K1 Si2 27.65(14)
O42 K1 Si2 123.88(15)
O1 K1 Si2 87.66(13)
O41 K1 Si2 88.92(13)
O21 K1 Si2 27.42(11)
Si1 K1 Si2 102.70(7)
Si3 K1 Si2 107.54(8)
O2 K1 U1 94.71(14)
O22 K1 U1 93.26(14)
O42 K1 U1 93.61(13)
O1 K1 U1 38.87(11)
O41 K1 U1 38.25(11)
O21 K1 U1 38.38(10)
Si1 K1 U1 66.44(5)
Si3 K1 U1 65.83(5)
Si2 K1 U1 65.63(5)
O103 K2 O81 94.1(2)
O103 K2 O83 78.1(2)
O81 K2 O83 118.0(3)
O103 K2 O82 78.1(2)
O81 K2 O82 59.0(3)
O83 K2 O82 59.2(3)
O103 K2 O84 114.4(2)
O81 K2 O84 147.9(2)
O83 K2 O84 58.5(3)
O82 K2 O84 110.8(3)
O103 K2 O85 132.2(2)
O81 K2 O85 114.1(3)
O83 K2 O85 115.8(3)
O82 K2 O85 149.4(2)
O84 K2 O85 57.3(3)
O103 K2 O86 127.9(2)
O81 K2 O86 57.9(2)
O83 K2 O86 152.5(2)
O82 K2 O86 112.2(3)
O84 K2 O86 108.9(2)
O85 K2 O86 56.6(2)
O103 K2 C101 15.3(2)
O81 K2 C101 93.2(2)
O83 K2 C101 92.0(2)
O82 K2 C101 90.7(2)
O84 K2 C101 118.2(2)
O85 K2 C101 120.0(2)
O86 K2 C101 114.9(2)
O103 K2 C82 71.3(3)
O81 K2 C82 41.0(3)
O83 K2 C82 79.9(4)
O82 K2 C82 22.8(3)
O84 K2 C82 133.6(3)
O85 K2 C82 152.3(3)
O86 K2 C82 98.6(3)
C101 K2 C82 79.8(3)
O103 K2 C83 63.7(3)
O81 K2 C83 79.4(3)
O83 K2 C83 41.7(4)
O82 K2 C83 22.9(3)
O84 K2 C83 99.5(3)
O85 K2 C83 154.6(3)
O86 K2 C83 135.0(3)
C101 K2 C83 78.4(3)
C82 K2 C83 38.9(4)
O1 Si1 O3 116.7(3)
O1 Si1 O4 115.5(3)
O3 Si1 O4 104.2(3)
O1 Si1 O2 103.0(3)
O3 Si1 O2 106.1(3)
O4 Si1 O2 111.0(3)
O1 Si1 K1 54.0(2)
O3 Si1 K1 125.6(3)
O4 Si1 K1 128.9(2)
O2 Si1 K1 49.0(2)
Si1 O1 U1 170.3(3)
Si1 O1 K1 98.4(3)
U1 O1 K1 90.54(18)
C1 O2 Si1 130.4(5)
C1 O2 K1 126.0(5)
Si1 O2 K1 102.7(3)
C5 O3 Si1 132.0(6)
C9 O4 Si1 132.9(5)
O2 C1 C2 107.5(7)
O2 C1 C3 106.5(7)
C2 C1 C3 109.9(8)
O2 C1 C4 112.6(7)
C2 C1 C4 109.8(8)
C3 C1 C4 110.3(8)
C1 C2 H2A 109.5
C1 C2 H2B 109.5
H2A C2 H2B 109.5
C1 C2 H2C 109.5
H2A C2 H2C 109.5
H2B C2 H2C 109.5
C1 C3 H3A 109.5
C1 C3 H3B 109.5
H3A C3 H3B 109.5
C1 C3 H3C 109.5
H3A C3 H3C 109.5
H3B C3 H3C 109.5
C1 C4 H4A 109.5
C1 C4 H4B 109.5
H4A C4 H4B 109.5
C1 C4 H4C 109.5
H4A C4 H4C 109.5
H4B C4 H4C 109.5
O3 C5 C6 106.4(7)
O3 C5 C7 110.9(7)
C6 C5 C7 109.9(8)
O3 C5 C8 108.1(8)
C6 C5 C8 110.6(8)
C7 C5 C8 110.8(8)
C5 C6 H6A 109.5
C5 C6 H6B 109.5
H6A C6 H6B 109.5
C5 C6 H6C 109.5
H6A C6 H6C 109.5
H6B C6 H6C 109.5
C5 C7 H7A 109.5
C5 C7 H7B 109.5
H7A C7 H7B 109.5
C5 C7 H7C 109.5
H7A C7 H7C 109.5
H7B C7 H7C 109.5
C5 C8 H8A 109.5
C5 C8 H8B 109.5
H8A C8 H8B 109.5
C5 C8 H8C 109.5
H8A C8 H8C 109.5
H8B C8 H8C 109.5
O4 C9 C11 110.8(7)
O4 C9 C12 105.3(7)
C11 C9 C12 110.9(9)
O4 C9 C10 109.7(7)
C11 C9 C10 109.5(8)
C12 C9 C10 110.6(9)
C9 C10 H10A 109.5
C9 C10 H10B 109.5
H10A C10 H10B 109.5
C9 C10 H10C 109.5
H10A C10 H10C 109.5
H10B C10 H10C 109.5
C9 C11 H11A 109.5
C9 C11 H11B 109.5
H11A C11 H11B 109.5
C9 C11 H11C 109.5
H11A C11 H11C 109.5
H11B C11 H11C 109.5
C9 C12 H12A 109.5
C9 C12 H12B 109.5
H12A C12 H12B 109.5
C9 C12 H12C 109.5
H12A C12 H12C 109.5
H12B C12 H12C 109.5
O21 Si2 O24 114.1(3)
O21 Si2 O23 115.4(3)
O24 Si2 O23 106.3(3)
O21 Si2 O22 104.7(3)
O24 Si2 O22 111.2(3)
O23 Si2 O22 104.7(3)
O21 Si2 K1 57.4(2)
O24 Si2 K1 130.4(2)
O23 Si2 K1 121.6(2)
O22 Si2 K1 47.4(2)
Si2 O21 U1 172.0(4)
Si2 O21 K1 95.2(3)
U1 O21 K1 87.24(18)
C21 O22 Si2 131.2(6)
C21 O22 K1 122.4(5)
Si2 O22 K1 105.0(3)
C25 O23 Si2 132.6(6)
C29 O24 Si2 131.0(6)
O22 C21 C22 105.9(8)
O22 C21 C24 111.4(8)
C22 C21 C24 110.9(10)
O22 C21 C23 109.0(8)
C22 C21 C23 110.2(10)
C24 C21 C23 109.4(9)
C21 C22 H22A 109.5
C21 C22 H22B 109.5
H22A C22 H22B 109.5
C21 C22 H22C 109.5
H22A C22 H22C 109.5
H22B C22 H22C 109.5
C21 C23 H23A 109.5
C21 C23 H23B 109.5
H23A C23 H23B 109.5
C21 C23 H23C 109.5
H23A C23 H23C 109.5
H23B C23 H23C 109.5
C21 C24 H24A 109.5
C21 C24 H24B 109.5
H24A C24 H24B 109.5
C21 C24 H24C 109.5
H24A C24 H24C 109.5
H24B C24 H24C 109.5
O23 C25 C28 113.0(8)
O23 C25 C26 104.4(7)
C28 C25 C26 112.1(9)
O23 C25 C27 107.1(8)
C28 C25 C27 110.3(8)
C26 C25 C27 109.8(9)
C25 C26 H26A 109.5
C25 C26 H26B 109.5
H26A C26 H26B 109.5
C25 C26 H26C 109.5
H26A C26 H26C 109.5
H26B C26 H26C 109.5
C25 C27 H27A 109.5
C25 C27 H27B 109.5
H27A C27 H27B 109.5
C25 C27 H27C 109.5
H27A C27 H27C 109.5
H27B C27 H27C 109.5
C25 C28 H28A 109.5
C25 C28 H28B 109.5
H28A C28 H28B 109.5
C25 C28 H28C 109.5
H28A C28 H28C 109.5
H28B C28 H28C 109.5
O24 C29 C31 109.7(7)
O24 C29 C30 110.8(8)
C31 C29 C30 109.6(9)
O24 C29 C32 105.4(8)
C31 C29 C32 111.1(9)
C30 C29 C32 110.1(9)
C29 C30 H30A 109.5
C29 C30 H30B 109.5
H30A C30 H30B 109.5
C29 C30 H30C 109.5
H30A C30 H30C 109.5
H30B C30 H30C 109.5
C29 C31 H31A 109.5
C29 C31 H31B 109.5
H31A C31 H31B 109.5
C29 C31 H31C 109.5
H31A C31 H31C 109.5
H31B C31 H31C 109.5
C29 C32 H32A 109.5
C29 C32 H32B 109.5
H32A C32 H32B 109.5
C29 C32 H32C 109.5
H32A C32 H32C 109.5
H32B C32 H32C 109.5
O41 Si3 O44 113.1(3)
O41 Si3 O43 115.7(3)
O44 Si3 O43 106.1(3)
O41 Si3 O42 105.0(3)
O44 Si3 O42 110.9(3)
O43 Si3 O42 105.9(3)
O41 Si3 K1 56.5(2)
O44 Si3 K1 127.5(2)
O43 Si3 K1 125.2(2)
O42 Si3 K1 48.56(19)
Si3 O41 U1 174.5(3)
Si3 O41 K1 95.9(3)
U1 O41 K1 88.50(16)
C41 O42 Si3 130.3(5)
C41 O42 K1 125.3(5)
Si3 O42 K1 103.6(3)
C45 O43 Si3 131.5(6)
C49 O44 Si3 130.2(5)
O42 C41 C42 109.9(8)
O42 C41 C43 105.7(8)
C42 C41 C43 110.2(9)
O42 C41 C44 111.2(8)
C42 C41 C44 111.2(8)
C43 C41 C44 108.4(8)
C41 C42 H42A 109.5
C41 C42 H42B 109.5
H42A C42 H42B 109.5
C41 C42 H42C 109.5
H42A C42 H42C 109.5
H42B C42 H42C 109.5
C41 C43 H43A 109.5
C41 C43 H43B 109.5
H43A C43 H43B 109.5
C41 C43 H43C 109.5
H43A C43 H43C 109.5
H43B C43 H43C 109.5
C41 C44 H44A 109.5
C41 C44 H44B 109.5
H44A C44 H44B 109.5
C41 C44 H44C 109.5
H44A C44 H44C 109.5
H44B C44 H44C 109.5
O43 C45 C47 109.9(8)
O43 C45 C46 105.9(8)
C47 C45 C46 110.2(9)
O43 C45 C48 108.3(8)
C47 C45 C48 111.7(9)
C46 C45 C48 110.6(8)
C45 C46 H46A 109.5
C45 C46 H46B 109.5
H46A C46 H46B 109.5
C45 C46 H46C 109.5
H46A C46 H46C 109.5
H46B C46 H46C 109.5
C45 C47 H47A 109.5
C45 C47 H47B 109.5
H47A C47 H47B 109.5
C45 C47 H47C 109.5
H47A C47 H47C 109.5
H47B C47 H47C 109.5
C45 C48 H48A 109.5
C45 C48 H48B 109.5
H48A C48 H48B 109.5
C45 C48 H48C 109.5
H48A C48 H48C 109.5
H48B C48 H48C 109.5
O44 C49 C50 108.5(8)
O44 C49 C51 104.5(7)
C50 C49 C51 110.5(8)
O44 C49 C52 111.8(7)
C50 C49 C52 110.8(8)
C51 C49 C52 110.5(9)
C49 C50 H50A 109.5
C49 C50 H50B 109.5
H50A C50 H50B 109.5
C49 C50 H50C 109.5
H50A C50 H50C 109.5
H50B C50 H50C 109.5
C49 C51 H51A 109.5
C49 C51 H51B 109.5
H51A C51 H51B 109.5
C49 C51 H51C 109.5
H51A C51 H51C 109.5
H51B C51 H51C 109.5
C49 C52 H52A 109.5
C49 C52 H52B 109.5
H52A C52 H52B 109.5
C49 C52 H52C 109.5
H52A C52 H52C 109.5
H52B C52 H52C 109.5
O64B Si4 O61 118.1(8)
O64B Si4 O62 125.1(9)
O61 Si4 O62 109.3(3)
O64B Si4 O63 65.7(9)
O61 Si4 O63 115.8(4)
O62 Si4 O63 116.2(4)
O64B Si4 O64 37.8(8)
O61 Si4 O64 112.8(4)
O62 Si4 O64 99.6(4)
O63 Si4 O64 101.7(5)
O64B Si4 O63B 104.6(11)
O61 Si4 O63B 105.5(7)
O62 Si4 O63B 86.9(7)
O63 Si4 O63B 40.0(7)
O64 Si4 O63B 136.1(8)
Si4 O61 U1 165.8(3)
C61 O62 Si4 134.1(6)
C65 O63 Si4 132.6(7)
C69 O64 Si4 134.0(8)
C65 O63B Si4 125.7(13)
Si4 O64B C69 130.7(15)
O62 C61 C62 108.4(9)
O62 C61 C63 105.3(9)
C62 C61 C63 112.2(11)
O62 C61 C64 112.5(8)
C62 C61 C64 109.6(11)
C63 C61 C64 108.9(10)
C61 C62 H62A 109.5
C61 C62 H62B 109.5
H62A C62 H62B 109.5
C61 C62 H62C 109.5
H62A C62 H62C 109.5
H62B C62 H62C 109.5
C61 C63 H63A 109.5
C61 C63 H63B 109.5
H63A C63 H63B 109.5
C61 C63 H63C 109.5
H63A C63 H63C 109.5
H63B C63 H63C 109.5
C61 C64 H64A 109.5
C61 C64 H64B 109.5
H64A C64 H64B 109.5
C61 C64 H64C 109.5
H64A C64 H64C 109.5
H64B C64 H64C 109.5
O63B C65 O63 47.8(9)
O63B C65 C66 64.2(11)
O63 C65 C66 111.2(10)
O63B C65 C68 125.2(11)
O63 C65 C68 100.8(8)
C66 C65 C68 110.2(11)
O63B C65 C67 118.6(12)
O63 C65 C67 106.9(10)
C66 C65 C67 114.0(11)
C68 C65 C67 112.9(10)
O63B C65 C66B 107.8(19)
O63 C65 C66B 154.3(18)
C66 C65 C66B 48.3(16)
C68 C65 C66B 101.4(18)
C67 C65 C66B 75.7(17)
O63B C65 C67B 104.6(18)
O63 C65 C67B 78.6(15)
C66 C65 C67B 134.5(17)
C68 C65 C67B 111.2(16)
C67 C65 C67B 29.6(13)
C66B C65 C67B 105(2)
C65 C66 H66A 109.5
C65 C66 H66B 109.5
C65 C66 H66C 109.5
C65 C67 H67A 109.5
C65 C67 H67B 109.5
C65 C67 H67C 109.5
C65 C66B H66D 109.5
C65 C66B H66E 109.5
H66D C66B H66E 109.5
C65 C66B H66F 109.5
H66D C66B H66F 109.5
H66E C66B H66F 109.5
C65 C67B H67D 109.5
C65 C67B H67E 109.5
H67D C67B H67E 109.5
C65 C67B H67F 109.5
H67D C67B H67F 109.5
H67E C67B H67F 109.5
C65 C68 H68A 109.5
C65 C68 H68B 109.5
H68A C68 H68B 109.5
C65 C68 H68C 109.5
H68A C68 H68C 109.5
H68B C68 H68C 109.5
C72B C69 O64 92.7(10)
C72B C69 C71 117.9(12)
O64 C69 C71 121.4(10)
C72B C69 C70 114.4(12)
O64 C69 C70 100.0(9)
C71 C69 C70 108.8(10)
C72B C69 C72 20.6(10)
O64 C69 C72 113.3(10)
C71 C69 C72 104.0(10)
C70 C69 C72 108.9(11)
C72B C69 O64B 116.0(13)
O64 C69 O64B 39.2(8)
C71 C69 O64B 82.3(10)
C70 C69 O64B 113.4(11)
C72 C69 O64B 132.3(12)
C69 C70 H70A 109.5
C69 C70 H70B 109.5
H70A C70 H70B 109.5
C69 C70 H70C 109.5
H70A C70 H70C 109.5
H70B C70 H70C 109.5
C69 C71 H71A 109.5
C69 C71 H71B 109.5
H71A C71 H71B 109.5
C69 C71 H71C 109.5
H71A C71 H71C 109.5
H71B C71 H71C 109.5
C69 C72 H72A 109.5
C69 C72 H72B 109.5
C69 C72 H72C 109.5
C69 C72B H72D 109.5
C69 C72B H72E 109.5
H72D C72B H72E 109.5
C69 C72B H72F 109.5
H72D C72B H72F 109.5
H72E C72B H72F 109.5
C81 O81 C92 113.3(10)
C81 O81 K2 120.9(8)
C92 O81 K2 122.1(7)
C82 O82 C83 112.1(10)
C82 O82 K2 104.4(6)
C83 O82 K2 104.7(8)
C84 O83 C85 114.0(11)
C84 O83 K2 119.7(9)
C85 O83 K2 119.0(8)
C86 O84 C87 111.9(12)
C86 O84 K2 111.0(8)
C87 O84 K2 113.5(7)
C89 O85 C88 115.3(10)
C89 O85 K2 119.4(7)
C88 O85 K2 116.8(7)
C90 O86 C91 113.4(9)
C90 O86 K2 110.2(7)
C91 O86 K2 105.8(5)
O81 C81 C82 107.9(11)
O81 C81 H81A 110.1
C82 C81 H81A 110.1
O81 C81 H81B 110.1
C82 C81 H81B 110.1
H81A C81 H81B 108.4
O82 C82 C81 110.7(9)
O82 C82 K2 52.8(5)
C81 C82 K2 84.0(7)
O82 C82 H82A 109.5
C81 C82 H82A 109.5
K2 C82 H82A 77.5
O82 C82 H82B 109.5
C81 C82 H82B 109.5
K2 C82 H82B 161.6
H82A C82 H82B 108.1
O82 C83 C84 108.1(10)
O82 C83 K2 52.4(5)
C84 C83 K2 83.5(8)
O82 C83 H83A 110.1
C84 C83 H83A 110.1
K2 C83 H83A 161.6
O82 C83 H83B 110.1
C84 C83 H83B 110.1
K2 C83 H83B 76.8
H83A C83 H83B 108.4
O83 C84 C83 108.7(10)
O83 C84 H84A 109.9
C83 C84 H84A 109.9
O83 C84 H84B 109.9
C83 C84 H84B 109.9
H84A C84 H84B 108.3
O83 C85 C86 112.9(12)
O83 C85 H85A 109.0
C86 C85 H85A 109.0
O83 C85 H85B 109.0
C86 C85 H85B 109.0
H85A C85 H85B 107.8
O84 C86 C85 109.8(14)
O84 C86 H86A 109.7
C85 C86 H86A 109.7
O84 C86 H86B 109.7
C85 C86 H86B 109.7
H86A C86 H86B 108.2
O84 C87 C88 107.3(10)
O84 C87 H87A 110.3
C88 C87 H87A 110.3
O84 C87 H87B 110.3
C88 C87 H87B 110.3
H87A C87 H87B 108.5
O85 C88 C87 112.1(11)
O85 C88 H88A 109.2
C87 C88 H88A 109.2
O85 C88 H88B 109.2
C87 C88 H88B 109.2
H88A C88 H88B 107.9
O85 C89 C90 110.1(9)
O85 C89 H89A 109.6
C90 C89 H89A 109.6
O85 C89 H89B 109.6
C90 C89 H89B 109.6
H89A C89 H89B 108.2
O86 C90 C89 107.9(9)
O86 C90 H90A 110.1
C89 C90 H90A 110.1
O86 C90 H90B 110.1
C89 C90 H90B 110.1
H90A C90 H90B 108.4
O86 C91 C92 109.2(10)
O86 C91 H91A 109.8
C92 C91 H91A 109.8
O86 C91 H91B 109.8
C92 C91 H91B 109.8
H91A C91 H91B 108.3
O81 C92 C91 108.9(10)
O81 C92 H92A 109.9
C91 C92 H92A 109.9
O81 C92 H92B 109.9
C91 C92 H92B 109.9
H92A C92 H92B 108.3
C101 O101 U1 94.3(5)
C101 O102 U1 95.9(5)
C101 O103 K2 131.3(6)
O103 C101 O102 124.0(9)
O103 C101 O101 123.2(9)
O102 C101 O101 112.8(7)
O103 C101 U1 178.3(7)
O102 C101 U1 55.8(4)
O101 C101 U1 56.9(4)
O103 C101 K2 33.4(5)
O102 C101 K2 154.0(6)
O101 C101 K2 91.7(5)
U1 C101 K2 147.3(3)
C116 C111 C117 120.9(14)
C116 C111 C112 121.8(15)
C117 C111 C112 117.4(14)
C113 C112 C111 117.8(16)
C113 C112 H112 121.1
C111 C112 H112 121.1
C112 C113 C114 122.6(15)
C112 C113 H113 118.7
C114 C113 H113 118.7
C115 C114 C113 119.1(15)
C115 C114 H114 120.5
C113 C114 H114 120.5
C114 C115 C116 120.2(14)
C114 C115 H115 119.9
C116 C115 H115 119.9
C111 C116 C115 118.4(14)
C111 C116 H116 120.8
C115 C116 H116 120.8
C111 C117 H11D 109.5
C111 C117 H11E 109.5
H11D C117 H11E 109.5
C111 C117 H11F 109.5
H11D C117 H11F 109.5
H11E C117 H11F 109.5
C127 C121 C122 119.7(6)
C127 C121 C126 119.7(6)
C122 C121 C126 120.5
C123 C122 C121 119.6
C123 C122 H122 120.2
C121 C122 H122 120.2
C122 C123 C124 119.8
C122 C123 H123 120.1
C124 C123 H123 120.1
C125 C124 C123 120.55(5)
C125 C124 H124 119.7
C123 C124 H124 119.7
C126 C125 C124 119.6
C126 C125 H125 120.2
C124 C125 H125 120.2
C125 C126 C121 119.9
C125 C126 H126 120.1
C121 C126 H126 120.1

loop_
_geom_bond_atom_site_label_1
_geom_bond_atom_site_label_2
_geom_bond_distance
U1 O61 2.205(5)
U1 O41 2.222(5)
U1 O21 2.230(5)
U1 O1 2.252(5)
U1 O102 2.299(5)
U1 O101 2.323(5)
U1 C101 2.764(8)
U1 K1 3.5882(19)
K1 O2 2.623(6)
K1 O22 2.629(6)
K1 O42 2.647(5)
K1 O1 2.773(6)
K1 O41 2.876(6)
K1 O21 2.920(6)
K1 Si1 3.390(3)
K1 Si3 3.432(3)
K1 Si2 3.452(3)
K2 O103 2.579(7)
K2 O81 2.787(8)
K2 O83 2.801(8)
K2 O82 2.898(8)
K2 O84 2.904(8)
K2 O85 2.907(8)
K2 O86 2.942(7)
K2 C101 3.521(9)
K2 C82 3.525(13)
K2 C83 3.538(11)
Si1 O1 1.588(5)
Si1 O3 1.619(5)
Si1 O4 1.631(7)
Si1 O2 1.648(7)
O2 C1 1.456(10)
O3 C5 1.436(10)
O4 C9 1.436(10)
C1 C2 1.511(12)
C1 C3 1.512(12)
C1 C4 1.517(12)
C2 H2A 0.9800
C2 H2B 0.9800
C2 H2C 0.9800
C3 H3A 0.9800
C3 H3B 0.9800
C3 H3C 0.9800
C4 H4A 0.9800
C4 H4B 0.9800
C4 H4C 0.9800
C5 C6 1.508(12)
C5 C7 1.515(11)
C5 C8 1.515(12)
C6 H6A 0.9800
C6 H6B 0.9800
C6 H6C 0.9800
C7 H7A 0.9800
C7 H7B 0.9800
C7 H7C 0.9800
C8 H8A 0.9800
C8 H8B 0.9800
C8 H8C 0.9800
C9 C11 1.505(11)
C9 C12 1.510(13)
C9 C10 1.519(13)
C10 H10A 0.9800
C10 H10B 0.9800
C10 H10C 0.9800
C11 H11A 0.9800
C11 H11B 0.9800
C11 H11C 0.9800
C12 H12A 0.9800
C12 H12B 0.9800
C12 H12C 0.9800
Si2 O21 1.596(6)
Si2 O24 1.623(6)
Si2 O23 1.624(6)
Si2 O22 1.658(6)
O22 C21 1.442(11)
O23 C25 1.432(10)
O24 C29 1.446(10)
C21 C22 1.472(16)
C21 C24 1.502(13)
C21 C23 1.513(14)
C22 H22A 0.9800
C22 H22B 0.9800
C22 H22C 0.9800
C23 H23A 0.9800
C23 H23B 0.9800
C23 H23C 0.9800
C24 H24A 0.9800
C24 H24B 0.9800
C24 H24C 0.9800
C25 C28 1.497(13)
C25 C26 1.508(12)
C25 C27 1.529(13)
C26 H26A 0.9800
C26 H26B 0.9800
C26 H26C 0.9800
C27 H27A 0.9800
C27 H27B 0.9800
C27 H27C 0.9800
C28 H28A 0.9800
C28 H28B 0.9800
C28 H28C 0.9800
C29 C31 1.506(13)
C29 C30 1.506(15)
C29 C32 1.527(13)
C30 H30A 0.9800
C30 H30B 0.9800
C30 H30C 0.9800
C31 H31A 0.9800
C31 H31B 0.9800
C31 H31C 0.9800
C32 H32A 0.9800
C32 H32B 0.9800
C32 H32C 0.9800
Si3 O41 1.599(6)
Si3 O44 1.625(6)
Si3 O43 1.627(6)
Si3 O42 1.648(6)
O42 C41 1.443(10)
O43 C45 1.425(10)
O44 C49 1.435(10)
C41 C42 1.514(14)
C41 C43 1.520(13)
C41 C44 1.539(12)
C42 H42A 0.9800
C42 H42B 0.9800
C42 H42C 0.9800
C43 H43A 0.9800
C43 H43B 0.9800
C43 H43C 0.9800
C44 H44A 0.9800
C44 H44B 0.9800
C44 H44C 0.9800
C45 C47 1.494(14)
C45 C46 1.517(14)
C45 C48 1.529(12)
C46 H46A 0.9800
C46 H46B 0.9800
C46 H46C 0.9800
C47 H47A 0.9800
C47 H47B 0.9800
C47 H47C 0.9800
C48 H48A 0.9800
C48 H48B 0.9800
C48 H48C 0.9800
C49 C50 1.505(13)
C49 C51 1.514(11)
C49 C52 1.521(12)
C50 H50A 0.9800
C50 H50B 0.9800
C50 H50C 0.9800
C51 H51A 0.9800
C51 H51B 0.9800
C51 H51C 0.9800
C52 H52A 0.9800
C52 H52B 0.9800
C52 H52C 0.9800
Si4 O64B 1.48(2)
Si4 O61 1.593(6)
Si4 O62 1.607(6)
Si4 O63 1.624(9)
Si4 O64 1.699(9)
Si4 O63B 1.750(18)
O62 C61 1.434(10)
O63 C65 1.450(12)
O64 C69 1.388(12)
O63B C65 1.41(2)
O64B C69 1.65(2)
C61 C62 1.460(15)
C61 C63 1.504(14)
C61 C64 1.529(15)
C62 H62A 0.9800
C62 H62B 0.9800
C62 H62C 0.9800
C63 H63A 0.9800
C63 H63B 0.9800
C63 H63C 0.9800
C64 H64A 0.9800
C64 H64B 0.9800
C64 H64C 0.9800
C65 C66 1.483(16)
C65 C68 1.491(13)
C65 C67 1.493(16)
C65 C66B 1.57(4)
C65 C67B 1.63(4)
C66 H66A 0.9800
C66 H66B 0.9800
C66 H66C 0.9800
C67 H67A 0.9800
C67 H67B 0.9800
C67 H67C 0.9800
C66B H66D 0.9800
C66B H66E 0.9800
C66B H66F 0.9800
C67B H67D 0.9800
C67B H67E 0.9800
C67B H67F 0.9800
C68 H68A 0.9800
C68 H68B 0.9800
C68 H68C 0.9800
C69 C72B 1.39(2)
C69 C71 1.469(13)
C69 C70 1.494(14)
C69 C72 1.61(2)
C70 H70A 0.9800
C70 H70B 0.9800
C70 H70C 0.9800
C71 H71A 0.9800
C71 H71B 0.9800
C71 H71C 0.9800
C72 H72A 0.9800
C72 H72B 0.9800
C72 H72C 0.9800
C72B H72D 0.9800
C72B H72E 0.9800
C72B H72F 0.9800
O81 C81 1.370(13)
O81 C92 1.401(12)
O82 C82 1.412(15)
O82 C83 1.424(15)
O83 C84 1.385(18)
O83 C85 1.419(16)
O84 C86 1.409(16)
O84 C87 1.415(16)
O85 C89 1.406(14)
O85 C88 1.422(14)
O86 C90 1.418(13)
O86 C91 1.432(14)
C81 C82 1.494(18)
C81 H81A 0.9900
C81 H81B 0.9900
C82 H82A 0.9900
C82 H82B 0.9900
C83 C84 1.52(2)
C83 H83A 0.9900
C83 H83B 0.9900
C84 H84A 0.9900
C84 H84B 0.9900
C85 C86 1.44(2)
C85 H85A 0.9900
C85 H85B 0.9900
C86 H86A 0.9900
C86 H86B 0.9900
C87 C88 1.449(19)
C87 H87A 0.9900
C87 H87B 0.9900
C88 H88A 0.9900
C88 H88B 0.9900
C89 C90 1.461(16)
C89 H89A 0.9900
C89 H89B 0.9900
C90 H90A 0.9900
C90 H90B 0.9900
C91 C92 1.470(16)
C91 H91A 0.9900
C91 H91B 0.9900
C92 H92A 0.9900
C92 H92B 0.9900
O101 C101 1.334(10)
O102 C101 1.318(10)
O103 C101 1.238(10)
C111 C116 1.351(18)
C111 C117 1.367(16)
C111 C112 1.366(19)
C112 C113 1.342(17)
C112 H112 0.9500
C113 C114 1.369(17)
C113 H113 0.9500
C114 C115 1.334(17)
C114 H114 0.9500
C115 C116 1.406(17)
C115 H115 0.9500
C116 H116 0.9500
C117 H11D 0.9800
C117 H11E 0.9800
C117 H11F 0.9800
C121 C127 1.335(8)
C121 C122 1.3858
C121 C126 1.3911
C122 C123 1.3785
C122 H122 0.9500
C123 C124 1.3894
C123 H123 0.9501
C124 C125 1.3883
C124 H124 0.9501
C125 C126 1.3762(11)
C125 H125 0.9500
C126 H126 0.9499
C127 H12D 0.9800
C127 H12E 0.9800
C127 H12F 0.9800
